data_7157033
loop_
_publ_author_name
'Hou, Hong'
'Xu, Yue'
'Yang, Haibo'
'Yan, Chaoguo'
'Shi, Yaocheng'
'Zhu, Shaoqun'

_publ_section_title
;
 Regioselective radical arylation: silver-mediated synthesis of
 3-phosphorylated coumarins, quinolin-2(1H)-one and benzophosphole oxides.
;
_journal_issue 35
_journal_name_full 'Organic &amp; biomolecular chemistry'
_journal_page_first 8175
_journal_page_last 8184
_journal_paper_doi 10.1039/c9ob01585j
_journal_volume 17
_journal_year 2019
_chemical_formula_moiety 'C29 H24 N O4 P'
_chemical_formula_sum 'C29 H24 N O4 P'
_chemical_formula_weight 481.49
_space_group_crystal_system monoclinic
_space_group_IT_number 15
_space_group_name_Hall '-C 2yc'
_space_group_name_H-M_alt 'C 1 2/c 1'
_symmetry_Int_Tables_number 15
_symmetry_space_group_name_Hall '-C 2yc'
_symmetry_space_group_name_H-M 'C 1 2/c 1'
_atom_sites_solution_primary iterative
_audit_creation_date 2019-06-05
_audit_creation_method
;
Olex2 1.2
(compiled 2017.08.10 svn.r3458 for OlexSys, GUI svn.r5381)
;
_audit_update_record
;
2019-06-05 deposited with the CCDC.    2019-08-13 downloaded from the CCDC.
;
_cell_angle_alpha 90
_cell_angle_beta 105.379(1)
_cell_angle_gamma 90
_cell_formula_units_Z 8
_cell_length_a 22.6531(10)
_cell_length_b 11.2558(4)
_cell_length_c 20.1149(9)
_cell_measurement_reflns_used 7236
_cell_measurement_temperature 273.15
_cell_measurement_theta_max 24.67
_cell_measurement_theta_min 2.40
_cell_volume 4945.2(4)
_computing_cell_refinement 'SAINT v8.37A (Bruker, 2015)'
_computing_data_reduction 'SAINT v8.37A (Bruker, 2015)'
_computing_molecular_graphics 'Olex2 (Dolomanov et al., 2009)'
_computing_publication_material 'Olex2 (Dolomanov et al., 2009)'
_computing_structure_refinement 'olex2.refine (Bourhis et al., 2015)'
_computing_structure_solution 'olex2.solve (Bourhis et al., 2015)'
_diffrn_ambient_temperature 273.15
_diffrn_measured_fraction_theta_full 0.9975
_diffrn_measured_fraction_theta_max 0.9975
_diffrn_measurement_device_type 'CCD area detector'
_diffrn_measurement_method 'phi and omega scans'
_diffrn_radiation_monochromator graphite
_diffrn_radiation_type 'Mo K\a'
_diffrn_radiation_wavelength 0.71073
_diffrn_reflns_av_R_equivalents 0.0494
_diffrn_reflns_av_unetI/netI 0.0525
_diffrn_reflns_limit_h_max 29
_diffrn_reflns_limit_h_min -23
_diffrn_reflns_limit_k_max 14
_diffrn_reflns_limit_k_min -13
_diffrn_reflns_limit_l_max 26
_diffrn_reflns_limit_l_min -26
_diffrn_reflns_number 25070
_diffrn_reflns_theta_full 27.5190
_diffrn_reflns_theta_max 27.52
_diffrn_reflns_theta_min 2.04
_exptl_absorpt_coefficient_mu 0.147
_exptl_absorpt_correction_T_max 0.7456
_exptl_absorpt_correction_T_min 0.6716
_exptl_absorpt_correction_type multi-scan
_exptl_absorpt_process_details
;
SADABS-2016/2 (Bruker,2016/2) was used for absorption correction.
wR2(int) was 0.0999 before and 0.0541 after correction.
The Ratio of minimum to maximum transmission is 0.9008.
The \l/2 correction factor is Not present.
;
_exptl_crystal_colour 'clear light yellow'
_exptl_crystal_colour_lustre clear
_exptl_crystal_colour_modifier light
_exptl_crystal_colour_primary yellow
_exptl_crystal_density_diffrn 1.2933
_exptl_crystal_description block
_exptl_crystal_F_000 2017.7996
_refine_diff_density_max 0.3794
_refine_diff_density_min -0.5951
_refine_diff_density_rms 0.0902
_refine_ls_d_res_high 0.7691
_refine_ls_d_res_low 10.0054
_refine_ls_goodness_of_fit_ref 1.0759
_refine_ls_hydrogen_treatment constr
_refine_ls_matrix_type full
_refine_ls_number_constraints 44
_refine_ls_number_parameters 318
_refine_ls_number_reflns 5688
_refine_ls_number_restraints 0
_refine_ls_restrained_S_all 1.0759
_refine_ls_R_factor_all 0.1032
_refine_ls_R_factor_gt 0.0552
_refine_ls_shift/su_max 0.0000
_refine_ls_shift/su_mean 0.0000
_refine_ls_structure_factor_coef Fsqd
_refine_ls_weighting_details 'w=1/[\s^2^(Fo^2^)+(0.0650P)^2^+1.9020P] where P=(Fo^2^+2Fc^2^)/3'
_refine_ls_weighting_scheme calc
_refine_ls_wR_factor_gt 0.1239
_refine_ls_wR_factor_ref 0.1457
_reflns_Friedel_coverage 0.0
_reflns_limit_h_max 28
_reflns_limit_h_min -29
_reflns_limit_k_max 14
_reflns_limit_k_min 0
_reflns_limit_l_max 26
_reflns_limit_l_min 0
_reflns_number_gt 3639
_reflns_number_total 5688
_reflns_threshold_expression I>=2u(I)
_cod_data_source_file c9ob01585j2.cif
_cod_data_source_block XY20190604222
_cod_depositor_comments 'Adding full bibliography for 7157033--7157035.cif.'
_cod_database_code 7157033
_olex2_refinement_description
;
1. Fixed Uiso
 At 1.2 times of:
  All C(H) groups, All N(H) groups
 At 1.5 times of:
  All C(H,H,H) groups
2.a Aromatic/amide H refined with riding coordinates:
 N1(H1), C2(H2), C21(H21), C19(H19), C17(H17), C13(H13), C10(H10), C6(H6),
 C14(H14), C29(H29), C27(H27), C3(H3), C25(H25), C20(H20), C28(H28), C18(H18),
 C26(H26), C5(H5)
2.b Idealised Me refined as rotating group:
 C8(H8a,H8b,H8c), C7(H7a,H7b,H7c)
;
_olex2_submission_special_instructions 'No special instructions were received'

loop_
_space_group_symop_id
_space_group_symop_operation_xyz
1 x,y,z
2 -x,y,-z+1/2
3 -x,-y,-z
4 x,-y,z-1/2
5 x+1/2,y+1/2,z
6 -x+1/2,y+1/2,-z+1/2
7 -x+1/2,-y+1/2,-z
8 x+1/2,-y+1/2,z-1/2

loop_
_atom_site_label
_atom_site_type_symbol
_atom_site_fract_x
_atom_site_fract_y
_atom_site_fract_z
_atom_site_U_iso_or_equiv
_atom_site_adp_type
_atom_site_occupancy
_atom_site_refinement_flags_posn
P1 P 0.41847(2) 0.83878(5) 0.15531(3) 0.04033(17) Uani 1.000000 .
O3 O 0.47522(6) 0.90513(13) 0.15642(8) 0.0530(4) Uani 1.000000 .
N1 N 0.40939(8) 1.01688(15) 0.30371(10) 0.0478(5) Uani 1.000000 .
H1 H 0.44627(8) 0.99035(15) 0.31270(10) 0.0574(6) Uiso 1.000000 R
C1 C 0.35810(9) 0.88570(18) 0.08372(10) 0.0401(5) Uani 1.000000 .
C4 C 0.26873(10) 0.9660(2) -0.03094(11) 0.0482(5) Uani 1.000000 .
C12 C 0.42466(9) 0.67958(18) 0.15997(10) 0.0414(5) Uani 1.000000 .
C24 C 0.40059(10) 1.12059(19) 0.33979(12) 0.0468(5) Uani 1.000000 .
C2 C 0.29673(10) 0.85645(19) 0.07462(12) 0.0500(6) Uani 1.000000 .
H2 H 0.28538(10) 0.80921(19) 0.10710(12) 0.0600(7) Uiso 1.000000 R
C21 C 0.31773(10) 0.64342(19) 0.31927(12) 0.0481(5) Uani 1.000000 .
H21 H 0.29371(10) 0.61755(19) 0.27678(12) 0.0577(7) Uiso 1.000000 R
C16 C 0.37026(9) 0.70886(18) 0.32247(10) 0.0396(5) Uani 1.000000 .
C19 C 0.33634(12) 0.6517(2) 0.44153(13) 0.0627(7) Uani 1.000000 .
H19 H 0.32519(12) 0.6322(2) 0.48145(13) 0.0753(8) Uiso 1.000000 R
C17 C 0.40566(10) 0.74583(19) 0.38646(11) 0.0504(6) Uani 1.000000 .
H17 H 0.44085(10) 0.79046(19) 0.38961(11) 0.0605(7) Uiso 1.000000 R
O1 O 0.42610(10) 0.32482(14) 0.20990(10) 0.0794(6) Uani 1.000000 .
C13 C 0.44281(10) 0.5992(2) 0.11803(12) 0.0526(6) Uani 1.000000 .
H13 H 0.45401(10) 0.6257(2) 0.07929(12) 0.0631(7) Uiso 1.000000 R
C15 C 0.38931(9) 0.73625(17) 0.25888(10) 0.0390(5) Uani 1.000000 .
C10 C 0.41099(10) 0.52109(18) 0.23489(11) 0.0464(5) Uani 1.000000 .
H10 H 0.40135(10) 0.49490(18) 0.27460(11) 0.0557(6) Uiso 1.000000 R
C9 C 0.42808(11) 0.44014(19) 0.19050(12) 0.0525(6) Uani 1.000000 .
C6 C 0.37271(10) 0.9557(2) 0.03397(12) 0.0596(6) Uani 1.000000 .
H6 H 0.41337(10) 0.9769(2) 0.03922(12) 0.0716(8) Uiso 1.000000 R
C14 C 0.44456(11) 0.4784(2) 0.13314(12) 0.0578(6) Uani 1.000000 .
H14 H 0.45679(11) 0.4240(2) 0.10461(12) 0.0694(8) Uiso 1.000000 R
C23 C 0.36728(10) 0.95512(18) 0.25731(11) 0.0426(5) Uani 1.000000 .
C11 C 0.40871(9) 0.63942(18) 0.21879(10) 0.0392(5) Uani 1.000000 .
C22 C 0.39080(9) 0.84489(18) 0.23176(10) 0.0404(5) Uani 1.000000 .
C29 C 0.44313(11) 1.1452(2) 0.40070(13) 0.0634(7) Uani 1.000000 .
H29 H 0.47557(11) 1.0932(2) 0.41754(13) 0.0760(8) Uiso 1.000000 R
C27 C 0.39067(15) 1.3245(3) 0.41308(18) 0.0836(9) Uani 1.000000 .
H27 H 0.38756(15) 1.3932(3) 0.43759(18) 0.1003(11) Uiso 1.000000 R
C3 C 0.25296(10) 0.8966(2) 0.01830(12) 0.0537(6) Uani 1.000000 .
H3 H 0.21212(10) 0.8768(2) 0.01314(12) 0.0645(7) Uiso 1.000000 R
C25 C 0.35219(11) 1.1982(2) 0.31494(14) 0.0595(6) Uani 1.000000 .
H25 H 0.32302(11) 1.1825(2) 0.27373(14) 0.0714(8) Uiso 1.000000 R
C20 C 0.30076(11) 0.6163(2) 0.37839(13) 0.0572(6) Uani 1.000000 .
H20 H 0.26497(11) 0.5737(2) 0.37544(13) 0.0686(7) Uiso 1.000000 R
C28 C 0.43797(14) 1.2469(3) 0.43713(16) 0.0855(9) Uani 1.000000 .
H28 H 0.46696(14) 1.2628(3) 0.47845(16) 0.1026(11) Uiso 1.000000 R
C18 C 0.38872(12) 0.7165(2) 0.44541(13) 0.0634(7) Uani 1.000000 .
H18 H 0.41292(12) 0.7407(2) 0.48819(13) 0.0761(8) Uiso 1.000000 R
C26 C 0.34798(14) 1.2998(2) 0.35254(17) 0.0745(8) Uani 1.000000 .
H26 H 0.31555(14) 1.3521(2) 0.33627(17) 0.0894(10) Uiso 1.000000 R
C8 C 0.4392(2) 0.2352(2) 0.1660(2) 0.1288(16) Uani 1.000000 .
H8a H 0.4103(9) 0.2404(18) 0.1215(6) 0.193(2) Uiso 1.000000 GR
H8b H 0.4799(5) 0.2462(17) 0.1613(13) 0.193(2) Uiso 1.000000 GR
H8c H 0.4361(15) 0.1584(3) 0.1856(9) 0.193(2) Uiso 1.000000 GR
O4 O 0.22165(7) 1.00124(16) -0.08495(9) 0.0691(5) Uani 1.000000 .
O2 O 0.31386(8) 0.98325(16) 0.23583(10) 0.0737(5) Uani 1.000000 .
C5 C 0.32899(11) 0.9949(2) -0.02306(13) 0.0652(7) Uani 1.000000 .
H5 H 0.34024(11) 1.0408(2) -0.05614(13) 0.0783(9) Uiso 1.000000 R
C7 C 0.23639(14) 1.0731(3) -0.13669(15) 0.0955(11) Uani 1.000000 .
H7a H 0.1997(2) 1.0912(18) -0.1718(7) 0.1432(16) Uiso 1.000000 GR
H7b H 0.2552(10) 1.1455(10) -0.1163(3) 0.1432(16) Uiso 1.000000 GR
H7c H 0.2642(9) 1.0308(9) -0.1568(9) 0.1432(16) Uiso 1.000000 GR

loop_
_atom_site_aniso_label
_atom_site_aniso_U_11
_atom_site_aniso_U_22
_atom_site_aniso_U_33
_atom_site_aniso_U_12
_atom_site_aniso_U_13
_atom_site_aniso_U_23
P1 0.0395(3) 0.0406(3) 0.0437(3) -0.0015(2) 0.0159(2) -0.0003(2)
O3 0.0419(8) 0.0587(10) 0.0587(10) -0.0083(7) 0.0141(7) 0.0052(8)
N1 0.0394(10) 0.0432(10) 0.0613(12) 0.0040(8) 0.0140(9) -0.0098(9)
C1 0.0408(11) 0.0393(11) 0.0442(12) -0.0031(9) 0.0183(9) -0.0033(9)
C4 0.0428(13) 0.0523(13) 0.0485(13) 0.0002(10) 0.0101(10) -0.0021(11)
C12 0.0417(12) 0.0425(12) 0.0422(12) 0.0023(9) 0.0149(9) -0.0018(9)
C24 0.0471(13) 0.0402(12) 0.0602(15) -0.0024(10) 0.0266(11) -0.0088(11)
C2 0.0467(13) 0.0553(14) 0.0519(14) -0.0055(11) 0.0199(11) 0.0042(11)
C21 0.0484(13) 0.0494(13) 0.0489(13) -0.0055(10) 0.0171(10) -0.0058(10)
C16 0.0421(12) 0.0381(11) 0.0418(12) 0.0025(9) 0.0171(9) -0.0012(9)
C19 0.0789(18) 0.0649(16) 0.0556(16) -0.0027(14) 0.0376(14) 0.0054(13)
C17 0.0505(13) 0.0563(14) 0.0463(13) -0.0085(11) 0.0163(10) -0.0019(11)
O1 0.1293(17) 0.0412(10) 0.0877(13) 0.0123(10) 0.0637(13) 0.0026(9)
C13 0.0613(14) 0.0558(14) 0.0474(13) 0.0053(12) 0.0263(11) 0.0013(11)
C15 0.0363(11) 0.0412(12) 0.0404(11) 0.0000(9) 0.0116(9) -0.0045(9)
C10 0.0529(13) 0.0451(12) 0.0461(13) 0.0019(10) 0.0219(10) 0.0017(10)
C9 0.0624(15) 0.0388(12) 0.0616(15) 0.0055(11) 0.0256(12) 0.0005(11)
C6 0.0402(13) 0.0780(17) 0.0608(15) -0.0075(12) 0.0136(11) 0.0168(13)
C14 0.0745(17) 0.0484(14) 0.0596(16) 0.0089(12) 0.0335(13) -0.0070(12)
C23 0.0428(13) 0.0430(12) 0.0433(12) 0.0029(10) 0.0136(10) -0.0017(10)
C11 0.0363(11) 0.0418(12) 0.0406(11) -0.0008(9) 0.0123(9) -0.0031(9)
C22 0.0385(11) 0.0427(12) 0.0410(12) -0.0014(9) 0.0120(9) -0.0051(10)
C29 0.0533(15) 0.0701(17) 0.0690(17) 0.0012(12) 0.0203(13) -0.0208(14)
C27 0.088(2) 0.0676(19) 0.111(3) -0.0082(17) 0.054(2) -0.0407(18)
C3 0.0368(12) 0.0666(15) 0.0597(15) -0.0046(11) 0.0162(11) -0.0042(12)
C25 0.0609(15) 0.0462(13) 0.0763(18) 0.0042(12) 0.0266(13) -0.0053(12)
C20 0.0567(15) 0.0548(14) 0.0690(17) -0.0089(12) 0.0325(13) -0.0006(13)
C28 0.078(2) 0.098(2) 0.086(2) -0.0087(18) 0.0306(17) -0.0464(18)
C18 0.0723(17) 0.0767(17) 0.0423(14) -0.0104(14) 0.0172(12) -0.0025(12)
C26 0.0781(19) 0.0508(15) 0.108(2) 0.0082(14) 0.0488(18) -0.0079(16)
C8 0.248(5) 0.0433(17) 0.132(3) 0.021(2) 0.115(3) -0.0055(18)
O4 0.0504(10) 0.0875(13) 0.0619(11) -0.0020(9) 0.0019(8) 0.0127(9)
O2 0.0494(10) 0.0766(12) 0.0850(13) 0.0158(9) 0.0002(9) -0.0275(10)
C5 0.0524(15) 0.0790(18) 0.0628(17) -0.0072(13) 0.0127(13) 0.0251(13)
C7 0.078(2) 0.123(3) 0.070(2) -0.0144(19) -0.0072(16) 0.0355(19)

loop_
_atom_type_symbol
_atom_type_scat_dispersion_real
_atom_type_scat_dispersion_imag
_atom_type_scat_Cromer_Mann_a1
_atom_type_scat_Cromer_Mann_a2
_atom_type_scat_Cromer_Mann_a3
_atom_type_scat_Cromer_Mann_a4
_atom_type_scat_Cromer_Mann_b1
_atom_type_scat_Cromer_Mann_b2
_atom_type_scat_Cromer_Mann_b3
_atom_type_scat_Cromer_Mann_b4
_atom_type_scat_Cromer_Mann_c
_atom_type_scat_source
_atom_type_scat_dispersion_source
H 0.00000 0.00000 0.49300 0.32291 0.14019 0.04081 10.51090 26.12570 3.14236 57.79970 0.0030380000826 'International Tables Volume C Table 6.1.1.4 (pp. 500-502)' 'Henke, Gullikson and Davis, At. Data and Nucl. Data Tables, 1993, 54, 2'
C 0.00347 0.00161 2.31000 1.02000 1.58860 0.86500 20.84390 10.20750 0.56870 51.65120 0.215599998832 'International Tables Volume C Table 6.1.1.4 (pp. 500-502)' 'Henke, Gullikson and Davis, At. Data and Nucl. Data Tables, 1993, 54, 2'
N 0.00653 0.00323 12.21260 3.13220 2.01250 1.16630 0.00570 9.89330 28.99750 0.58260 -11.5290002823 'International Tables Volume C Table 6.1.1.4 (pp. 500-502)' 'Henke, Gullikson and Davis, At. Data and Nucl. Data Tables, 1993, 54, 2'
O 0.01158 0.00611 3.04850 2.28680 1.54630 0.86700 13.27710 5.70110 0.32390 32.90890 0.250800013542 'International Tables Volume C Table 6.1.1.4 (pp. 500-502)' 'Henke, Gullikson and Davis, At. Data and Nucl. Data Tables, 1993, 54, 2'
P 0.10434 0.09671 6.43450 4.17910 1.78000 1.49080 1.90670 27.15700 0.52600 68.16450 1.11489999294 'International Tables Volume C Table 6.1.1.4 (pp. 500-502)' 'Henke, Gullikson and Davis, At. Data and Nucl. Data Tables, 1993, 54, 2'

loop_
_geom_angle_atom_site_label_1
_geom_angle_atom_site_label_2
_geom_angle_atom_site_label_3
_geom_angle
C1 P1 O3 109.84(9)
C12 P1 O3 116.50(9)
C12 P1 C1 111.71(9)
C22 P1 O3 117.57(9)
C22 P1 C1 108.11(9)
C22 P1 C12 91.91(9)
C23 N1 C24 127.90(18)
C2 C1 P1 124.14(16)
C6 C1 P1 118.32(16)
C6 C1 C2 117.5(2)
O4 C4 C3 116.1(2)
C5 C4 C3 119.4(2)
C5 C4 O4 124.6(2)
C13 C12 P1 131.05(17)
C11 C12 P1 109.37(14)
C11 C12 C13 119.56(19)
C29 C24 N1 117.6(2)
C25 C24 N1 122.7(2)
C25 C24 C29 119.7(2)
C3 C2 C1 120.6(2)
C20 C21 C16 120.7(2)
C17 C16 C21 118.69(19)
C15 C16 C21 120.77(19)
C15 C16 C17 120.51(18)
C18 C19 C20 119.5(2)
C18 C17 C16 120.1(2)
C8 O1 C9 118.1(2)
C14 C13 C12 120.4(2)
C11 C15 C16 120.58(17)
C22 C15 C16 125.64(18)
C22 C15 C11 113.78(18)
C11 C10 C9 118.8(2)
C10 C9 O1 113.7(2)
C14 C9 O1 125.3(2)
C14 C9 C10 121.0(2)
C5 C6 C1 122.0(2)
C9 C14 C13 119.5(2)
C22 C23 N1 114.70(18)
O2 C23 N1 124.85(19)
O2 C23 C22 120.46(19)
C15 C11 C12 113.61(18)
C10 C11 C12 120.80(19)
C10 C11 C15 125.59(19)
C15 C22 P1 111.25(15)
C23 C22 P1 124.02(15)
C23 C22 C15 124.51(19)
C28 C29 C24 120.2(3)
C26 C27 C28 119.2(3)
C2 C3 C4 120.8(2)
C26 C25 C24 119.0(3)
C19 C20 C21 120.4(2)
C27 C28 C29 120.7(3)
C17 C18 C19 120.6(2)
C25 C26 C27 121.2(3)
C7 O4 C4 117.46(19)
C6 C5 C4 119.7(2)

loop_
_geom_bond_atom_site_label_1
_geom_bond_atom_site_label_2
_geom_bond_distance
P1 O3 1.4818(15)
P1 C1 1.783(2)
P1 C12 1.798(2)
P1 C22 1.809(2)
N1 C24 1.416(3)
N1 C23 1.339(3)
C1 C2 1.393(3)
C1 C6 1.381(3)
C4 C3 1.381(3)
C4 O4 1.364(3)
C4 C5 1.371(3)
C12 C13 1.372(3)
C12 C11 1.400(3)
C24 C29 1.371(3)
C24 C25 1.388(3)
C2 C3 1.369(3)
C21 C16 1.386(3)
C21 C20 1.377(3)
C16 C17 1.388(3)
C16 C15 1.487(3)
C19 C20 1.371(3)
C19 C18 1.377(3)
C17 C18 1.380(3)
O1 C9 1.359(3)
O1 C8 1.422(3)
C13 C14 1.392(3)
C15 C11 1.490(3)
C15 C22 1.343(3)
C10 C9 1.400(3)
C10 C11 1.369(3)
C9 C14 1.373(3)
C6 C5 1.374(3)
C23 C22 1.494(3)
C23 O2 1.214(2)
C29 C28 1.381(3)
C27 C28 1.367(4)
C27 C26 1.368(4)
C25 C26 1.388(4)
O4 C7 1.426(3)
